data_7035833
loop_
_publ_author_name
'Patel, Dipti'
'Wooles, Ashley'
'Cornish, Andrew D.'
'Steven, Lindsey'
'Davies, E. Stephen'
'Evans, David J.'
'McMaster, Jonathan'
'Lewis, William'
'Blake, Alexander J.'
'Liddle, Stephen T.'

_publ_section_title
;
 Synthesis and characterisation of halide, separated ion pair, and hydride
 cyclopentadienyl iron bis(diphenylphosphino)ethane derivatives.
;
_journal_issue 31
_journal_name_full 'Dalton transactions (Cambridge, England : 2003)'
_journal_page_first 14159
_journal_page_last 14177
_journal_paper_doi 10.1039/c5dt00704f
_journal_volume 44
_journal_year 2015
_chemical_formula_moiety 'C34 H37 Br Fe P2 Si'
_chemical_formula_sum 'C34 H37 Br Fe P2 Si'
_chemical_formula_weight 671.43
_chemical_name_systematic
; 
 ? 
;
_space_group_IT_number 14
_symmetry_cell_setting monoclinic
_symmetry_space_group_name_Hall '-P 2ybc'
_symmetry_space_group_name_H-M 'P 1 21/c 1'
_atom_sites_solution_hydrogens 'geom, Me from difmap'
_atom_sites_solution_primary direct
_atom_sites_solution_secondary difmap
_audit_creation_method 'enCIFer editing of SHELXL97 CIF output'
_audit_update_record
;
2015-05-11 deposited with the CCDC.
2015-07-07 downloaded from the CCDC.
;
_cell_angle_alpha 90.00
_cell_angle_beta 108.2780(10)
_cell_angle_gamma 90.00
_cell_formula_units_Z 4
_cell_length_a 11.7444(10)
_cell_length_b 14.7448(12)
_cell_length_c 18.6127(15)
_cell_measurement_reflns_used 9313
_cell_measurement_temperature 90(2)
_cell_measurement_theta_max 27.32
_cell_measurement_theta_min 2.29
_cell_volume 3060.5(4)
_computing_cell_refinement 'Bruker SAINT version 6.36A (Bruker, 2000)'
_computing_data_collection 'Bruker SMART version 5.625 (Bruker, 2001)'
_computing_data_reduction 'Bruker SAINT; SHELXTL (Sheldrick, 2008)'
_computing_molecular_graphics 'SHELXTL (Sheldrick, 2008)'
_computing_publication_material 'enCIFer(Allen et al., 2004); PLATON (Spek, 2009)'
_computing_structure_refinement 'SHELXL97 (Sheldrick, 2008)'
_computing_structure_solution 'SHELXS97 (Sheldrick, 2008)'
_diffrn_ambient_temperature 90(2)
_diffrn_measured_fraction_theta_full 0.988
_diffrn_measured_fraction_theta_max 0.988
_diffrn_measurement_device_type 'Bruker SMART APEX CCD diffractometer'
_diffrn_measurement_method '\w rotation with narrow frames'
_diffrn_radiation_monochromator graphite
_diffrn_radiation_source 'fine-focus sealed tube'
_diffrn_radiation_type MoK\a
_diffrn_radiation_wavelength 0.71073
_diffrn_reflns_av_R_equivalents 0.0186
_diffrn_reflns_av_sigmaI/netI 0.0222
_diffrn_reflns_limit_h_max 15
_diffrn_reflns_limit_h_min -13
_diffrn_reflns_limit_k_max 18
_diffrn_reflns_limit_k_min -16
_diffrn_reflns_limit_l_max 23
_diffrn_reflns_limit_l_min -24
_diffrn_reflns_number 18288
_diffrn_reflns_theta_full 27.37
_diffrn_reflns_theta_max 27.37
_diffrn_reflns_theta_min 2.29
_diffrn_standards_decay_% 0
_diffrn_standards_number 0
_exptl_absorpt_coefficient_mu 1.965
_exptl_absorpt_correction_T_max 0.746
_exptl_absorpt_correction_T_min 0.594
_exptl_absorpt_correction_type multi-scan
_exptl_absorpt_process_details 'SADABS 2007/2'
_exptl_crystal_colour BLACK
_exptl_crystal_density_diffrn 1.457
_exptl_crystal_density_method 'not measured'
_exptl_crystal_description BLOCK
_exptl_crystal_F_000 1384
_exptl_crystal_size_max 0.14
_exptl_crystal_size_mid 0.08
_exptl_crystal_size_min 0.04
_refine_diff_density_max 0.602
_refine_diff_density_min -0.385
_refine_diff_density_rms 0.068
_refine_ls_extinction_method none
_refine_ls_goodness_of_fit_ref 1.034
_refine_ls_hydrogen_treatment constr
_refine_ls_matrix_type full
_refine_ls_number_parameters 355
_refine_ls_number_reflns 6854
_refine_ls_number_restraints 0
_refine_ls_restrained_S_all 1.034
_refine_ls_R_factor_all 0.0352
_refine_ls_R_factor_gt 0.0272
_refine_ls_shift/su_max 0.001
_refine_ls_shift/su_mean 0.000
_refine_ls_structure_factor_coef Fsqd
_refine_ls_weighting_details 'calc w=1/[\s^2^(Fo^2^)+(0.0445P)^2^+0.7682P] where P=(Fo^2^+2Fc^2^)/3'
_refine_ls_weighting_scheme calc
_refine_ls_wR_factor_gt 0.0692
_refine_ls_wR_factor_ref 0.0731
_reflns_number_gt 5852
_reflns_number_total 6854
_reflns_threshold_expression I>2\s(I)
_cod_data_source_file c5dt00704f2.cif
_cod_data_source_block 3Br
_cod_depositor_comments
;
The following automatic conversions were performed:

'_symmetry_cell_setting' value 'Monoclinic' changed to 'monoclinic'
according to
/usr/data/users/saulius/crontab/automatic-downloads/rss-feeds/RSC/lib/dictionaries/cif_core.dic
dictionary named 'cif_core.dic' version 2.4.2 from 2011-04-26.

Automatic conversion script
Id: cif_fix_values 3271 2015-04-21 07:52:19Z andrius 

 Adding full bibliography for 7035824--7035849.cif.
;
_cod_original_sg_symbol_H-M 'P21/c  '
_cod_database_code 7035833

loop_
_symmetry_equiv_pos_as_xyz
'x, y, z'
'-x, y+1/2, -z+1/2'
'-x, -y, -z'
'x, -y-1/2, z-1/2'

loop_
_atom_site_label
_atom_site_type_symbol
_atom_site_fract_x
_atom_site_fract_y
_atom_site_fract_z
_atom_site_U_iso_or_equiv
_atom_site_adp_type
_atom_site_occupancy
_atom_site_symmetry_multiplicity
_atom_site_calc_flag
_atom_site_refinement_flags
Br1 Br 0.850950(16) 0.520380(11) 0.213012(10) 0.02582(6) Uani 1 1 d .
Fe1 Fe 0.93949(2) 0.368130(16) 0.239519(13) 0.01918(7) Uani 1 1 d .
C1 C 1.13780(16) 0.51142(12) 0.34483(11) 0.0256(4) Uani 1 1 d .
H1A H 1.2209 0.5099 0.3800 0.031 Uiso 1 1 calc R
H1B H 1.1235 0.5722 0.3211 0.031 Uiso 1 1 calc R
C2 C 1.04929(16) 0.49538(12) 0.38950(10) 0.0232(4) Uani 1 1 d .
H2A H 0.9918 0.5464 0.3804 0.028 Uiso 1 1 calc R
H2B H 1.0939 0.4936 0.4443 0.028 Uiso 1 1 calc R
P1 P 1.12095(4) 0.42479(3) 0.27093(2) 0.02060(10) Uani 1 1 d .
C3 C 1.17619(16) 0.48360(12) 0.20166(10) 0.0248(4) Uani 1 1 d .
C4 C 1.29743(18) 0.50471(15) 0.21866(12) 0.0343(4) Uani 1 1 d .
H4 H 1.3522 0.4870 0.2660 0.041 Uiso 1 1 calc R
C5 C 1.3387(2) 0.55114(17) 0.16732(13) 0.0442(5) Uani 1 1 d .
H5 H 1.4216 0.5653 0.1796 0.053 Uiso 1 1 calc R
C6 C 1.2601(2) 0.57705(16) 0.09823(13) 0.0411(5) Uani 1 1 d .
H6 H 1.2888 0.6088 0.0630 0.049 Uiso 1 1 calc R
C7 C 1.13969(19) 0.55659(15) 0.08059(12) 0.0360(5) Uani 1 1 d .
H7 H 1.0854 0.5745 0.0332 0.043 Uiso 1 1 calc R
C8 C 1.09788(17) 0.50997(13) 0.13188(11) 0.0293(4) Uani 1 1 d .
H8 H 1.0150 0.4959 0.1193 0.035 Uiso 1 1 calc R
C9 C 1.24366(15) 0.34435(12) 0.31141(10) 0.0221(3) Uani 1 1 d .
C10 C 1.30596(16) 0.33943(14) 0.38824(11) 0.0290(4) Uani 1 1 d .
H10 H 1.2914 0.3830 0.4220 0.035 Uiso 1 1 calc R
C11 C 1.38975(18) 0.27076(15) 0.41599(12) 0.0358(5) Uani 1 1 d .
H11 H 1.4318 0.2676 0.4686 0.043 Uiso 1 1 calc R
C12 C 1.41196(18) 0.20762(15) 0.36786(13) 0.0389(5) Uani 1 1 d .
H12 H 1.4682 0.1604 0.3873 0.047 Uiso 1 1 calc R
C13 C 1.35254(18) 0.21276(15) 0.29121(13) 0.0374(5) Uani 1 1 d .
H13 H 1.3687 0.1697 0.2577 0.045 Uiso 1 1 calc R
C14 C 1.26914(17) 0.28091(14) 0.26329(11) 0.0301(4) Uani 1 1 d .
H14 H 1.2287 0.2844 0.2104 0.036 Uiso 1 1 calc R
P2 P 0.96551(4) 0.38721(3) 0.36118(3) 0.02042(10) Uani 1 1 d .
C15 C 0.84015(16) 0.40140(12) 0.39950(10) 0.0240(4) Uani 1 1 d .
C16 C 0.77047(17) 0.48033(13) 0.38431(11) 0.0280(4) Uani 1 1 d .
H16 H 0.7884 0.5269 0.3543 0.034 Uiso 1 1 calc R
C17 C 0.67525(18) 0.49096(14) 0.41286(12) 0.0338(4) Uani 1 1 d .
H17 H 0.6289 0.5450 0.4026 0.041 Uiso 1 1 calc R
C18 C 0.64745(19) 0.42369(15) 0.45600(13) 0.0381(5) Uani 1 1 d .
H18 H 0.5825 0.4314 0.4756 0.046 Uiso 1 1 calc R
C19 C 0.71457(19) 0.34488(15) 0.47060(13) 0.0405(5) Uani 1 1 d .
H19 H 0.6951 0.2981 0.4999 0.049 Uiso 1 1 calc R
C20 C 0.81011(17) 0.33390(14) 0.44270(12) 0.0315(4) Uani 1 1 d .
H20 H 0.8558 0.2795 0.4532 0.038 Uiso 1 1 calc R
C21 C 1.05837(15) 0.30572(12) 0.43013(10) 0.0222(3) Uani 1 1 d .
C22 C 1.10853(17) 0.33232(13) 0.50520(10) 0.0272(4) Uani 1 1 d .
H22 H 1.0908 0.3907 0.5206 0.033 Uiso 1 1 calc R
C23 C 1.18398(18) 0.27473(14) 0.55774(11) 0.0311(4) Uani 1 1 d .
H23 H 1.2194 0.2946 0.6084 0.037 Uiso 1 1 calc R
C24 C 1.20824(17) 0.18845(14) 0.53697(11) 0.0314(4) Uani 1 1 d .
H24 H 1.2593 0.1488 0.5732 0.038 Uiso 1 1 calc R
C25 C 1.15734(17) 0.16067(13) 0.46297(11) 0.0313(4) Uani 1 1 d .
H25 H 1.1728 0.1014 0.4484 0.038 Uiso 1 1 calc R
C26 C 1.08347(17) 0.21897(12) 0.40963(11) 0.0277(4) Uani 1 1 d .
H26 H 1.0498 0.1994 0.3587 0.033 Uiso 1 1 calc R
C27 C 0.78131(16) 0.29890(12) 0.17634(10) 0.0240(4) Uani 1 1 d .
C28 C 0.86226(16) 0.23995(12) 0.22937(11) 0.0252(4) Uani 1 1 d .
H28 H 0.8445 0.2083 0.2690 0.030 Uiso 1 1 calc R
C29 C 0.97351(17) 0.23583(12) 0.21386(11) 0.0271(4) Uani 1 1 d .
H29 H 1.0423 0.2020 0.2412 0.033 Uiso 1 1 calc R
C30 C 0.96222(17) 0.29194(13) 0.14972(11) 0.0271(4) Uani 1 1 d .
H30 H 1.0221 0.3016 0.1261 0.033 Uiso 1 1 calc R
C31 C 0.84731(16) 0.33043(13) 0.12759(10) 0.0254(4) Uani 1 1 d .
H31 H 0.8173 0.3713 0.0865 0.030 Uiso 1 1 calc R
Si1 Si 0.61785(4) 0.31646(4) 0.15846(3) 0.02735(12) Uani 1 1 d .
C32 C 0.56306(19) 0.39491(16) 0.07638(13) 0.0417(5) Uani 1 1 d .
H32A H 0.6043 0.4534 0.0889 0.063 Uiso 1 1 calc R
H32B H 0.4765 0.4040 0.0648 0.063 Uiso 1 1 calc R
H32C H 0.5796 0.3687 0.0323 0.063 Uiso 1 1 calc R
C33 C 0.5787(2) 0.36221(18) 0.24022(14) 0.0465(6) Uani 1 1 d .
H33A H 0.6149 0.3242 0.2848 0.070 Uiso 1 1 calc R
H33B H 0.4913 0.3623 0.2287 0.070 Uiso 1 1 calc R
H33C H 0.6090 0.4243 0.2505 0.070 Uiso 1 1 calc R
C34 C 0.54604(18) 0.20211(15) 0.13424(13) 0.0372(5) Uani 1 1 d .
H34A H 0.5710 0.1749 0.0936 0.056 Uiso 1 1 calc R
H34B H 0.4586 0.2088 0.1175 0.056 Uiso 1 1 calc R
H34C H 0.5710 0.1630 0.1790 0.056 Uiso 1 1 calc R

loop_
_atom_site_aniso_label
_atom_site_aniso_U_11
_atom_site_aniso_U_22
_atom_site_aniso_U_33
_atom_site_aniso_U_23
_atom_site_aniso_U_13
_atom_site_aniso_U_12
Br1 0.02683(10) 0.01675(10) 0.03237(10) 0.00223(7) 0.00710(8) 0.00227(6)
Fe1 0.01868(12) 0.01473(12) 0.02364(13) -0.00099(9) 0.00594(10) -0.00052(9)
C1 0.0256(9) 0.0164(8) 0.0357(10) -0.0046(7) 0.0108(8) -0.0032(7)
C2 0.0278(9) 0.0172(8) 0.0254(8) -0.0027(7) 0.0094(7) -0.0027(7)
P1 0.0194(2) 0.0164(2) 0.0258(2) 0.00021(17) 0.00696(17) -0.00074(16)
C3 0.0265(9) 0.0192(9) 0.0302(9) 0.0008(7) 0.0110(8) -0.0020(7)
C4 0.0278(10) 0.0367(11) 0.0375(11) 0.0051(9) 0.0088(9) -0.0048(8)
C5 0.0291(11) 0.0518(14) 0.0529(13) 0.0117(11) 0.0145(10) -0.0105(10)
C6 0.0424(12) 0.0404(12) 0.0474(12) 0.0122(10) 0.0239(10) -0.0034(10)
C7 0.0382(11) 0.0345(11) 0.0362(10) 0.0099(9) 0.0131(9) 0.0036(9)
C8 0.0259(9) 0.0281(10) 0.0348(10) 0.0043(8) 0.0107(8) 0.0014(7)
C9 0.0193(8) 0.0187(8) 0.0282(9) 0.0003(7) 0.0072(7) -0.0017(6)
C10 0.0236(9) 0.0333(11) 0.0301(9) -0.0004(8) 0.0084(8) 0.0005(8)
C11 0.0260(10) 0.0458(13) 0.0321(10) 0.0074(9) 0.0038(8) 0.0064(9)
C12 0.0281(10) 0.0358(11) 0.0508(13) 0.0091(10) 0.0094(9) 0.0107(9)
C13 0.0308(10) 0.0329(11) 0.0466(12) -0.0068(9) 0.0096(9) 0.0088(8)
C14 0.0270(9) 0.0305(10) 0.0299(9) -0.0027(8) 0.0047(8) 0.0043(8)
P2 0.0213(2) 0.0154(2) 0.0245(2) -0.00047(17) 0.00717(18) -0.00042(16)
C15 0.0230(8) 0.0214(9) 0.0272(9) -0.0038(7) 0.0075(7) -0.0012(7)
C16 0.0289(10) 0.0225(9) 0.0331(10) -0.0005(7) 0.0108(8) 0.0004(7)
C17 0.0286(10) 0.0288(10) 0.0439(12) -0.0064(9) 0.0111(9) 0.0041(8)
C18 0.0303(10) 0.0406(12) 0.0492(12) -0.0034(10) 0.0207(9) -0.0004(9)
C19 0.0367(11) 0.0369(12) 0.0550(13) 0.0080(10) 0.0248(10) -0.0015(9)
C20 0.0288(9) 0.0251(10) 0.0434(11) 0.0036(8) 0.0152(9) 0.0014(8)
C21 0.0202(8) 0.0199(8) 0.0270(8) 0.0030(7) 0.0083(7) -0.0012(6)
C22 0.0309(9) 0.0240(9) 0.0287(9) 0.0006(7) 0.0121(8) 0.0001(7)
C23 0.0333(10) 0.0324(11) 0.0263(9) 0.0039(8) 0.0076(8) -0.0043(8)
C24 0.0272(9) 0.0291(10) 0.0364(10) 0.0100(8) 0.0079(8) 0.0012(8)
C25 0.0309(10) 0.0219(9) 0.0389(11) 0.0032(8) 0.0077(8) 0.0036(8)
C26 0.0286(9) 0.0213(9) 0.0309(9) -0.0019(7) 0.0062(8) -0.0015(7)
C27 0.0229(8) 0.0201(9) 0.0276(9) -0.0034(7) 0.0062(7) -0.0029(7)
C28 0.0261(9) 0.0164(8) 0.0322(9) -0.0037(7) 0.0077(8) -0.0044(7)
C29 0.0268(9) 0.0176(9) 0.0348(10) -0.0071(7) 0.0065(8) 0.0015(7)
C30 0.0269(9) 0.0253(9) 0.0305(9) -0.0097(8) 0.0109(8) -0.0032(7)
C31 0.0262(9) 0.0238(9) 0.0242(8) -0.0049(7) 0.0050(7) -0.0022(7)
Si1 0.0201(2) 0.0276(3) 0.0324(3) -0.0029(2) 0.0054(2) -0.00234(19)
C32 0.0288(10) 0.0382(12) 0.0514(13) 0.0087(10) 0.0029(10) 0.0003(9)
C33 0.0276(10) 0.0643(16) 0.0484(13) -0.0171(12) 0.0131(10) -0.0016(10)
C34 0.0279(10) 0.0350(11) 0.0458(12) 0.0003(9) 0.0073(9) -0.0076(8)

loop_
_atom_type_symbol
_atom_type_description
_atom_type_scat_dispersion_real
_atom_type_scat_dispersion_imag
_atom_type_scat_source
C C 0.0033 0.0016 'International Tables Vol C Tables 4.2.6.8 and 6.1.1.4'
H H 0.0000 0.0000 'International Tables Vol C Tables 4.2.6.8 and 6.1.1.4'
Br Br -0.2901 2.4595 'International Tables Vol C Tables 4.2.6.8 and 6.1.1.4'
Fe Fe 0.3463 0.8444 'International Tables Vol C Tables 4.2.6.8 and 6.1.1.4'
P P 0.1023 0.0942 'International Tables Vol C Tables 4.2.6.8 and 6.1.1.4'
Si Si 0.0817 0.0704 'International Tables Vol C Tables 4.2.6.8 and 6.1.1.4'

loop_
_geom_angle_atom_site_label_1
_geom_angle_atom_site_label_2
_geom_angle_atom_site_label_3
_geom_angle
C29 Fe1 C28 40.11(7)
C29 Fe1 C30 39.87(8)
C28 Fe1 C30 66.55(7)
C29 Fe1 C31 66.39(7)
C28 Fe1 C31 66.08(7)
C30 Fe1 C31 39.00(7)
C29 Fe1 C27 67.60(7)
C28 Fe1 C27 39.78(7)
C30 Fe1 C27 67.01(7)
C31 Fe1 C27 39.96(7)
C29 Fe1 P1 100.27(5)
C28 Fe1 P1 136.97(5)
C30 Fe1 P1 93.47(5)
C31 Fe1 P1 121.44(5)
C27 Fe1 P1 160.10(5)
C29 Fe1 P2 112.40(6)
C28 Fe1 P2 97.19(5)
C30 Fe1 P2 150.96(6)
C31 Fe1 P2 156.18(5)
C27 Fe1 P2 116.45(5)
P1 Fe1 P2 82.382(18)
C29 Fe1 Br1 155.71(6)
C28 Fe1 Br1 131.83(5)
C30 Fe1 Br1 118.71(6)
C31 Fe1 Br1 89.35(5)
C27 Fe1 Br1 94.95(5)
P1 Fe1 Br1 91.156(16)
P2 Fe1 Br1 90.188(15)
C2 C1 P1 111.36(12)
C2 C1 H1A 109.4
P1 C1 H1A 109.4
C2 C1 H1B 109.4
P1 C1 H1B 109.4
H1A C1 H1B 108.0
C1 C2 P2 111.43(12)
C1 C2 H2A 109.3
P2 C2 H2A 109.3
C1 C2 H2B 109.3
P2 C2 H2B 109.3
H2A C2 H2B 108.0
C3 P1 C9 100.89(8)
C3 P1 C1 102.61(8)
C9 P1 C1 104.77(8)
C3 P1 Fe1 121.46(6)
C9 P1 Fe1 115.84(6)
C1 P1 Fe1 109.36(6)
C8 C3 C4 118.61(17)
C8 C3 P1 120.85(14)
C4 C3 P1 120.52(14)
C5 C4 C3 120.61(19)
C5 C4 H4 119.7
C3 C4 H4 119.7
C6 C5 C4 120.3(2)
C6 C5 H5 119.9
C4 C5 H5 119.9
C5 C6 C7 119.78(19)
C5 C6 H6 120.1
C7 C6 H6 120.1
C6 C7 C8 120.16(19)
C6 C7 H7 119.9
C8 C7 H7 119.9
C7 C8 C3 120.58(18)
C7 C8 H8 119.7
C3 C8 H8 119.7
C10 C9 C14 118.53(17)
C10 C9 P1 123.27(14)
C14 C9 P1 118.02(13)
C9 C10 C11 120.15(18)
C9 C10 H10 119.9
C11 C10 H10 119.9
C12 C11 C10 120.51(19)
C12 C11 H11 119.7
C10 C11 H11 119.7
C11 C12 C13 119.98(19)
C11 C12 H12 120.0
C13 C12 H12 120.0
C12 C13 C14 119.77(19)
C12 C13 H13 120.1
C14 C13 H13 120.1
C13 C14 C9 121.04(18)
C13 C14 H14 119.5
C9 C14 H14 119.5
C15 P2 C21 100.07(8)
C15 P2 C2 102.07(8)
C21 P2 C2 102.50(8)
C15 P2 Fe1 122.88(6)
C21 P2 Fe1 119.51(6)
C2 P2 Fe1 106.90(6)
C20 C15 C16 118.24(17)
C20 C15 P2 121.42(14)
C16 C15 P2 120.33(14)
C17 C16 C15 120.42(18)
C17 C16 H16 119.8
C15 C16 H16 119.8
C18 C17 C16 120.52(19)
C18 C17 H17 119.7
C16 C17 H17 119.7
C17 C18 C19 119.65(19)
C17 C18 H18 120.2
C19 C18 H18 120.2
C18 C19 C20 120.2(2)
C18 C19 H19 119.9
C20 C19 H19 119.9
C19 C20 C15 120.95(19)
C19 C20 H20 119.5
C15 C20 H20 119.5
C22 C21 C26 118.33(17)
C22 C21 P2 119.13(14)
C26 C21 P2 122.51(14)
C23 C22 C21 120.78(18)
C23 C22 H22 119.6
C21 C22 H22 119.6
C24 C23 C22 120.53(18)
C24 C23 H23 119.7
C22 C23 H23 119.7
C25 C24 C23 119.24(18)
C25 C24 H24 120.4
C23 C24 H24 120.4
C24 C25 C26 120.43(18)
C24 C25 H25 119.8
C26 C25 H25 119.8
C25 C26 C21 120.66(18)
C25 C26 H26 119.7
C21 C26 H26 119.7
C28 C27 C31 104.95(15)
C28 C27 Si1 129.29(14)
C31 C27 Si1 124.78(14)
C28 C27 Fe1 68.48(10)
C31 C27 Fe1 69.15(10)
Si1 C27 Fe1 134.97(10)
C29 C28 C27 109.84(16)
C29 C28 Fe1 69.85(10)
C27 C28 Fe1 71.75(10)
C29 C28 H28 125.1
C27 C28 H28 125.1
Fe1 C28 H28 124.9
C30 C29 C28 107.15(16)
C30 C29 Fe1 70.92(10)
C28 C29 Fe1 70.04(10)
C30 C29 H29 126.4
C28 C29 H29 126.4
Fe1 C29 H29 124.2
C31 C30 C29 108.02(16)
C31 C30 Fe1 70.49(10)
C29 C30 Fe1 69.21(10)
C31 C30 H30 126.0
C29 C30 H30 126.0
Fe1 C30 H30 125.9
C30 C31 C27 110.03(17)
C30 C31 Fe1 70.50(10)
C27 C31 Fe1 70.90(10)
C30 C31 H31 125.0
C27 C31 H31 125.0
Fe1 C31 H31 125.2
C33 Si1 C27 114.37(9)
C33 Si1 C32 109.71(12)
C27 Si1 C32 107.74(9)
C33 Si1 C34 108.44(11)
C27 Si1 C34 106.19(9)
C32 Si1 C34 110.33(10)
Si1 C32 H32A 109.5
Si1 C32 H32B 109.5
H32A C32 H32B 109.5
Si1 C32 H32C 109.5
H32A C32 H32C 109.5
H32B C32 H32C 109.5
Si1 C33 H33A 109.5
Si1 C33 H33B 109.5
H33A C33 H33B 109.5
Si1 C33 H33C 109.5
H33A C33 H33C 109.5
H33B C33 H33C 109.5
Si1 C34 H34A 109.5
Si1 C34 H34B 109.5
H34A C34 H34B 109.5
Si1 C34 H34C 109.5
H34A C34 H34C 109.5
H34B C34 H34C 109.5

loop_
_geom_bond_atom_site_label_1
_geom_bond_atom_site_label_2
_geom_bond_distance
Br1 Fe1 2.4581(3)
Fe1 C29 2.0767(18)
Fe1 C28 2.0792(18)
Fe1 C30 2.0993(18)
Fe1 C31 2.0991(17)
Fe1 C27 2.1226(17)
Fe1 P1 2.1909(5)
Fe1 P2 2.2059(5)
C1 C2 1.539(2)
C1 P1 1.8418(18)
C1 H1A 0.9900
C1 H1B 0.9900
C2 P2 1.8614(18)
C2 H2A 0.9900
C2 H2B 0.9900
P1 C3 1.8329(18)
P1 C9 1.8358(18)
C3 C8 1.391(3)
C3 C4 1.393(3)
C4 C5 1.381(3)
C4 H4 0.9500
C5 C6 1.381(3)
C5 H5 0.9500
C6 C7 1.381(3)
C6 H6 0.9500
C7 C8 1.385(3)
C7 H7 0.9500
C8 H8 0.9500
C9 C10 1.389(3)
C9 C14 1.391(3)
C10 C11 1.393(3)
C10 H10 0.9500
C11 C12 1.372(3)
C11 H11 0.9500
C12 C13 1.380(3)
C12 H12 0.9500
C13 C14 1.386(3)
C13 H13 0.9500
C14 H14 0.9500
P2 C15 1.8383(18)
P2 C21 1.8445(18)
C15 C20 1.393(3)
C15 C16 1.400(3)
C16 C17 1.389(3)
C16 H16 0.9500
C17 C18 1.378(3)
C17 H17 0.9500
C18 C19 1.383(3)
C18 H18 0.9500
C19 C20 1.386(3)
C19 H19 0.9500
C20 H20 0.9500
C21 C22 1.392(3)
C21 C26 1.393(3)
C22 C23 1.385(3)
C22 H22 0.9500
C23 C24 1.385(3)
C23 H23 0.9500
C24 C25 1.380(3)
C24 H24 0.9500
C25 C26 1.392(3)
C25 H25 0.9500
C26 H26 0.9500
C27 C28 1.430(3)
C27 C31 1.443(2)
C27 Si1 1.8608(18)
C28 C29 1.425(3)
C28 H28 0.9500
C29 C30 1.424(3)
C29 H29 0.9500
C30 C31 1.402(3)
C30 H30 0.9500
C31 H31 0.9500
Si1 C33 1.850(2)
Si1 C32 1.863(2)
Si1 C34 1.876(2)
C32 H32A 0.9800
C32 H32B 0.9800
C32 H32C 0.9800
C33 H33A 0.9800
C33 H33B 0.9800
C33 H33C 0.9800
C34 H34A 0.9800
C34 H34B 0.9800
C34 H34C 0.9800

loop_
_geom_torsion_atom_site_label_1
_geom_torsion_atom_site_label_2
_geom_torsion_atom_site_label_3
_geom_torsion_atom_site_label_4
_geom_torsion
P1 C1 C2 P2 5.99(17)
C2 C1 P1 C3 154.59(13)
C2 C1 P1 C9 -100.39(14)
C2 C1 P1 Fe1 24.39(14)
C29 Fe1 P1 C3 93.65(9)
C28 Fe1 P1 C3 112.76(10)
C30 Fe1 P1 C3 54.04(9)
C31 Fe1 P1 C3 25.14(10)
C27 Fe1 P1 C3 43.22(17)
P2 Fe1 P1 C3 -154.84(7)
Br1 Fe1 P1 C3 -64.81(7)
C29 Fe1 P1 C9 -29.19(9)
C28 Fe1 P1 C9 -10.09(11)
C30 Fe1 P1 C9 -68.80(8)
C31 Fe1 P1 C9 -97.71(9)
C27 Fe1 P1 C9 -79.62(16)
P2 Fe1 P1 C9 82.31(6)
Br1 Fe1 P1 C9 172.35(6)
C29 Fe1 P1 C1 -147.25(9)
C28 Fe1 P1 C1 -128.14(10)
C30 Fe1 P1 C1 173.14(9)
C31 Fe1 P1 C1 144.23(9)
C27 Fe1 P1 C1 162.32(16)
P2 Fe1 P1 C1 -35.75(7)
Br1 Fe1 P1 C1 54.29(7)
C9 P1 C3 C8 142.75(16)
C1 P1 C3 C8 -109.25(16)
Fe1 P1 C3 C8 13.10(18)
C9 P1 C3 C4 -38.78(18)
C1 P1 C3 C4 69.22(18)
Fe1 P1 C3 C4 -168.43(14)
C8 C3 C4 C5 0.2(3)
P1 C3 C4 C5 -178.28(18)
C3 C4 C5 C6 -0.2(4)
C4 C5 C6 C7 0.2(4)
C5 C6 C7 C8 -0.2(4)
C6 C7 C8 C3 0.3(3)
C4 C3 C8 C7 -0.3(3)
P1 C3 C8 C7 178.22(16)
C3 P1 C9 C10 123.81(16)
C1 P1 C9 C10 17.51(17)
Fe1 P1 C9 C10 -103.05(15)
C3 P1 C9 C14 -61.12(16)
C1 P1 C9 C14 -167.42(14)
Fe1 P1 C9 C14 72.01(15)
C14 C9 C10 C11 -1.6(3)
P1 C9 C10 C11 173.48(15)
C9 C10 C11 C12 0.3(3)
C10 C11 C12 C13 1.1(3)
C11 C12 C13 C14 -1.0(3)
C12 C13 C14 C9 -0.3(3)
C10 C9 C14 C13 1.6(3)
P1 C9 C14 C13 -173.71(16)
C1 C2 P2 C15 -163.85(13)
C1 C2 P2 C21 92.82(14)
C1 C2 P2 Fe1 -33.66(14)
C29 Fe1 P2 C15 -106.81(9)
C28 Fe1 P2 C15 -68.24(9)
C30 Fe1 P2 C15 -121.44(13)
C31 Fe1 P2 C15 -24.79(16)
C27 Fe1 P2 C15 -31.60(9)
P1 Fe1 P2 C15 155.17(7)
Br1 Fe1 P2 C15 64.03(7)
C29 Fe1 P2 C21 20.43(9)
C28 Fe1 P2 C21 59.00(8)
C30 Fe1 P2 C21 5.80(13)
C31 Fe1 P2 C21 102.46(15)
C27 Fe1 P2 C21 95.64(9)
P1 Fe1 P2 C21 -77.59(7)
Br1 Fe1 P2 C21 -168.73(6)
C29 Fe1 P2 C2 136.01(8)
C28 Fe1 P2 C2 174.59(8)
C30 Fe1 P2 C2 121.39(12)
C31 Fe1 P2 C2 -141.96(14)
C27 Fe1 P2 C2 -148.77(8)
P1 Fe1 P2 C2 38.00(6)
Br1 Fe1 P2 C2 -53.14(6)
C21 P2 C15 C20 -25.73(17)
C2 P2 C15 C20 -130.96(16)
Fe1 P2 C15 C20 109.55(15)
C21 P2 C15 C16 155.71(15)
C2 P2 C15 C16 50.47(16)
Fe1 P2 C15 C16 -69.02(16)
C20 C15 C16 C17 1.0(3)
P2 C15 C16 C17 179.63(15)
C15 C16 C17 C18 -0.5(3)
C16 C17 C18 C19 -0.3(3)
C17 C18 C19 C20 0.7(4)
C18 C19 C20 C15 -0.2(3)
C16 C15 C20 C19 -0.7(3)
P2 C15 C20 C19 -179.26(17)
C15 P2 C21 C22 -64.63(15)
C2 P2 C21 C22 40.26(15)
Fe1 P2 C21 C22 158.13(12)
C15 P2 C21 C26 117.33(15)
C2 P2 C21 C26 -137.79(15)
Fe1 P2 C21 C26 -19.91(17)
C26 C21 C22 C23 1.6(3)
P2 C21 C22 C23 -176.51(14)
C21 C22 C23 C24 -1.8(3)
C22 C23 C24 C25 0.7(3)
C23 C24 C25 C26 0.7(3)
C24 C25 C26 C21 -0.9(3)
C22 C21 C26 C25 -0.3(3)
P2 C21 C26 C25 177.79(14)
C29 Fe1 C27 C28 37.07(11)
C30 Fe1 C27 C28 80.45(11)
C31 Fe1 C27 C28 116.55(15)
P1 Fe1 C27 C28 92.19(17)
P2 Fe1 C27 C28 -67.73(11)
Br1 Fe1 C27 C28 -160.41(10)
C29 Fe1 C27 C31 -79.48(11)
C28 Fe1 C27 C31 -116.55(15)
C30 Fe1 C27 C31 -36.10(11)
P1 Fe1 C27 C31 -24.4(2)
P2 Fe1 C27 C31 175.72(9)
Br1 Fe1 C27 C31 83.04(10)
C29 Fe1 C27 Si1 161.69(16)
C28 Fe1 C27 Si1 124.62(19)
C30 Fe1 C27 Si1 -154.93(16)
C31 Fe1 C27 Si1 -118.83(19)
P1 Fe1 C27 Si1 -143.18(10)
P2 Fe1 C27 Si1 56.90(15)
Br1 Fe1 C27 Si1 -35.79(13)
C31 C27 C28 C29 0.2(2)
Si1 C27 C28 C29 169.08(13)
Fe1 C27 C28 C29 -59.70(12)
C31 C27 C28 Fe1 59.91(12)
Si1 C27 C28 Fe1 -131.22(15)
C30 Fe1 C28 C29 38.41(11)
C31 Fe1 C28 C29 81.17(12)
C27 Fe1 C28 C29 120.11(15)
P1 Fe1 C28 C29 -29.99(14)
P2 Fe1 C28 C29 -116.52(10)
Br1 Fe1 C28 C29 146.74(9)
C29 Fe1 C28 C27 -120.11(15)
C30 Fe1 C28 C27 -81.69(11)
C31 Fe1 C28 C27 -38.94(10)
P1 Fe1 C28 C27 -150.10(8)
P2 Fe1 C28 C27 123.37(10)
Br1 Fe1 C28 C27 26.63(13)
C27 C28 C29 C30 -0.7(2)
Fe1 C28 C29 C30 -61.57(12)
C27 C28 C29 Fe1 60.85(13)
C28 Fe1 C29 C30 117.24(15)
C31 Fe1 C29 C30 36.90(11)
C27 Fe1 C29 C30 80.46(11)
P1 Fe1 C29 C30 -83.05(10)
P2 Fe1 C29 C30 -168.98(9)
Br1 Fe1 C29 C30 33.78(19)
C30 Fe1 C29 C28 -117.24(15)
C31 Fe1 C29 C28 -80.33(11)
C27 Fe1 C29 C28 -36.77(10)
P1 Fe1 C29 C28 159.71(10)
P2 Fe1 C29 C28 73.79(11)
Br1 Fe1 C29 C28 -83.45(17)
C28 C29 C30 C31 0.9(2)
Fe1 C29 C30 C31 -60.06(13)
C28 C29 C30 Fe1 61.00(12)
C29 Fe1 C30 C31 119.05(16)
C28 Fe1 C30 C31 80.41(12)
C27 Fe1 C30 C31 36.96(11)
P1 Fe1 C30 C31 -139.06(10)
P2 Fe1 C30 C31 140.40(11)
Br1 Fe1 C30 C31 -45.83(12)
C28 Fe1 C30 C29 -38.64(11)
C31 Fe1 C30 C29 -119.05(16)
C27 Fe1 C30 C29 -82.09(11)
P1 Fe1 C30 C29 101.89(10)
P2 Fe1 C30 C29 21.36(17)
Br1 Fe1 C30 C29 -164.88(9)
C29 C30 C31 C27 -0.8(2)
Fe1 C30 C31 C27 -60.09(12)
C29 C30 C31 Fe1 59.25(12)
C28 C27 C31 C30 0.4(2)
Si1 C27 C31 C30 -169.13(13)
Fe1 C27 C31 C30 59.85(13)
C28 C27 C31 Fe1 -59.46(12)
Si1 C27 C31 Fe1 131.01(14)
C29 Fe1 C31 C30 -37.71(11)
C28 Fe1 C31 C30 -81.72(12)
C27 Fe1 C31 C30 -120.48(16)
P1 Fe1 C31 C30 50.05(12)
P2 Fe1 C31 C30 -130.00(13)
Br1 Fe1 C31 C30 141.01(11)
C29 Fe1 C31 C27 82.77(11)
C28 Fe1 C31 C27 38.76(10)
C30 Fe1 C31 C27 120.48(16)
P1 Fe1 C31 C27 170.53(8)
P2 Fe1 C31 C27 -9.5(2)
Br1 Fe1 C31 C27 -98.51(10)
C28 C27 Si1 C33 62.6(2)
C31 C27 Si1 C33 -130.50(17)
Fe1 C27 Si1 C33 -35.86(18)
C28 C27 Si1 C32 -175.14(17)
C31 C27 Si1 C32 -8.26(19)
Fe1 C27 Si1 C32 86.39(15)
C28 C27 Si1 C34 -56.93(19)
C31 C27 Si1 C34 109.95(16)
Fe1 C27 Si1 C34 -155.40(13)
